data_2101393
loop_
_publ_author_name
'Wojtczak, A.'
'Cody, V.'

_publ_section_title
;
 Structure-activity relationships of inotropic bipyridines:
 crystallographic analysis of four milrinone analogues
;
_journal_issue 6
_journal_name_full 'Acta Crystallographica Section B'
_journal_page_first 981
_journal_page_last 986
_journal_paper_doi 10.1107/S0108768195000395
_journal_volume 51
_journal_year 1995
_chemical_formula_moiety 'C13 H11 N3 O1'
_chemical_formula_sum 'C13 H11 N3 O'
_chemical_formula_weight 225.25
_space_group_IT_number 2
_space_group_name_Hall '-P 1'
_space_group_name_H-M_alt 'P -1'
_symmetry_cell_setting triclinic
_symmetry_space_group_name_Hall '-P 1'
_symmetry_space_group_name_H-M 'P -1'
_cell_angle_alpha 81.31(2)
_cell_angle_beta 85.28(2)
_cell_angle_gamma 66.02(2)
_cell_formula_units_Z 2
_cell_length_a 6.7040(10)
_cell_length_b 6.8460(10)
_cell_length_c 13.273(3)
_cell_volume 550.06(19)
_diffrn_radiation_type Mo
_diffrn_radiation_wavelength 0.71073
_exptl_absorpt_coefficient_mu 0.084
_exptl_crystal_density_diffrn 1.360
_exptl_crystal_F_000 236
_cod_data_source_file bk0018.cif
_cod_data_source_block bk0018b
_cod_original_cell_volume 550.0(2)
_cod_original_formula_sum 'C13 H11 N3 O1'
_cod_database_code 2101393

loop_
_space_group_symop_id
_space_group_symop_operation_xyz
1 x,y,z
2 -x,-y,-z

loop_
_atom_site_label
_atom_site_fract_x
_atom_site_fract_y
_atom_site_fract_z
C(1) .4874(3) .8758(3) .80740(10)
C(2) .7107(3) .7840(2) .81850(10)
C(21) .8741(3) .7910(3) .73650(10)
N(3) .7935(2) .6876(2) .91220(10)
C(4) .6742(3) .6698(2) .99980(10)
O(4) .7671(2) .5666(2) 1.08070(10)
C(5) .4424(3) .7755(3) .98860(10)
C(51) .3052(3) .7706(3) 1.07650(10)
N(52) .1915(3) .7678(2) 1.14590(10)
C(6) .3547(3) .8733(3) .89410(10)
C(1') .3827(3) .9779(3) .70700(10)
C(2') .3830(3) .8548(3) .63200(10)
C(21') .4964(4) .6134(3) .6440(2)
C(3') .2685(3) .9661(3) .54370(10)
N(4') .1618(3) 1.1803(2) .52530(10)
C(5') .1647(3) 1.2942(3) .59810(10)
C(6') .2701(3) 1.2013(3) .68950(10)
H(21A) .822(4) .795(3) .672(2)
H(21B) 1.015(4) .667(3) .748(2)
H(21C) .897(4) .919(3) .738(2)
H(6) .194(4) .944(3) .8870(10)
H(21'A) .658(4) .563(3) .635(2)
H(21'B) .438(4) .554(4) .596(2)
H(21'C) .484(4) .548(3) .714(2)
H(3') .261(4) .885(3) .489(2)
H(5') .086(4) 1.451(3) .584(2)
H(6') .266(4) 1.292(3) .742(2)
H(N3) .947(4) .604(3) .9160(10)

loop_
_geom_angle_atom_site_label_1
_geom_angle_atom_site_label_2
_geom_angle_atom_site_label_3
_geom_angle
C(2) C(1) C(6) 118.3(2)
C(2) C(1) C(1') 122.7(2)
C(6) C(1) C(1') 119.0(2)
C(1) C(2) N(3) 119.1(2)
C(1) C(2) C(21) 125.1(2)
C(21) C(2) N(3) 115.7(2)
C(2) N(3) C(4) 126.0(2)
N(3) C(4) O(4) 120.8(2)
N(3) C(4) C(5) 114.5(2)
O(4) C(4) C(5) 124.7(2)
C(4) C(5) C(6) 120.4(2)
C(4) C(5) C(51) 118.4(2)
C(51) C(5) C(6) 121.2(2)
C(5) C(51) N(52) 178.6(2)
C(5) C(6) C(1) 121.6(2)
C(1) C(1') C(2') 121.8(2)
C(1) C(1') C(6') 119.3(2)
C(2') C(1') C(6') 118.8(2)
C(1') C(2') C(3') 117.0(2)
C(1') C(2') C(21') 122.9(2)
C(21') C(2') C(3') 120.1(2)
C(2') C(3') N(4') 125.0(2)
C(3') N(4') C(5') 116.8(2)
N(4') C(5') C(6') 123.4(2)
C(1') C(6') C(5') 119.1(2)

loop_
_geom_bond_atom_site_label_1
_geom_bond_atom_site_label_2
_geom_bond_distance
C(1) C(2) 1.379(2)
C(1) C(6) 1.398(2)
C(1) C(1') 1.494(2)
C(2) N(3) 1.363(2)
C(2) C(21) 1.489(3)
N(3) C(4) 1.374(2)
C(4) C(5) 1.432(2)
C(4) O(4) 1.251(2)
C(5) C(6) 1.384(2)
C(5) C(51) 1.430(2)
C(51) N(52) 1.150(2)
C(1') C(2') 1.398(3)
C(1') C(6') 1.395(2)
C(2') C(3') 1.395(2)
C(2') C(21') 1.501(2)
C(3') N(4') 1.338(2)
N(4') C(5') 1.336(3)
C(5') C(6') 1.385(2)
